data_7112971
loop_
_publ_author_name
'Sun, Di'
'Yang, Cheng-Feng'
'Xu, Hao-Ran'
'Zhao, Hai-Xia'
'Wei, Zhan-Hua'
'Zhang, Na'
'Yu, La-Jia'
'Huang, Rong-Bin'
'Zheng, Lan-Sun'

_publ_section_title
;
 Synthesis, characterization and property of a mixed-valent Ag(I)/Ag(II)
 coordination polymer.
;
_journal_issue 43
_journal_name_full 'Chemical communications (Cambridge, England)'
_journal_page_first 8168
_journal_page_last 8170
_journal_paper_doi 10.1039/c0cc02112a
_journal_volume 46
_journal_year 2010
_chemical_formula_moiety 'C4 H4 Ag N2 O8 S2, 2(C4 H5 Ag N2 O4 S), 2(C4 H4 Ag N2), 2(H2 O)'
_chemical_formula_sum 'C20 H26 Ag5 N10 O18 S4'
_chemical_formula_weight 1362.14
_chemical_name_systematic
;
?
;
_space_group_IT_number 57
_symmetry_cell_setting orthorhombic
_symmetry_space_group_name_Hall '-P 2c 2b'
_symmetry_space_group_name_H-M 'P b c m'
_atom_sites_solution_hydrogens geom
_atom_sites_solution_primary direct
_atom_sites_solution_secondary difmap
_audit_creation_method SHELXL-97
_cell_angle_alpha 90.00
_cell_angle_beta 90.00
_cell_angle_gamma 90.00
_cell_formula_units_Z 4
_cell_length_a 7.1428(19)
_cell_length_b 14.203(4)
_cell_length_c 35.245(10)
_cell_measurement_reflns_used 4120
_cell_measurement_temperature 298(2)
_cell_measurement_theta_max 56.653
_cell_measurement_theta_min 4.623
_cell_volume 3575.6(17)
_computing_cell_refinement RAPID-AUTO
_computing_data_collection 'RAPID-AUTO (Rigaku Corporation, 1998)'
_computing_data_reduction 'CrystalStructure (Rigaku/MSC and Rigaku Corporation, 2002)'
_computing_molecular_graphics 'SHELXL-97 (Sheldrick, 1997)'
_computing_publication_material 'SHELXL-97 (Sheldrick, 1997)'
_computing_structure_refinement 'SHELXL-97 (Sheldrick, 1997)'
_computing_structure_solution 'SHELXS-97 (Sheldrick, 1997)'
_diffrn_ambient_temperature 298(2)
_diffrn_measured_fraction_theta_full 0.991
_diffrn_measured_fraction_theta_max 0.991
_diffrn_measurement_device_type 'Rigaku RAXIS-RAPID'
_diffrn_measurement_method '\w scan'
_diffrn_radiation_monochromator graphite
_diffrn_radiation_source 'fine-focus sealed tube'
_diffrn_radiation_type MoK\a
_diffrn_radiation_wavelength 0.71073
_diffrn_reflns_av_R_equivalents 0.0263
_diffrn_reflns_av_sigmaI/netI 0.0215
_diffrn_reflns_limit_h_max 8
_diffrn_reflns_limit_h_min -8
_diffrn_reflns_limit_k_max 15
_diffrn_reflns_limit_k_min -16
_diffrn_reflns_limit_l_max 41
_diffrn_reflns_limit_l_min -28
_diffrn_reflns_number 15425
_diffrn_reflns_theta_full 25.00
_diffrn_reflns_theta_max 25.00
_diffrn_reflns_theta_min 1.16
_exptl_absorpt_coefficient_mu 3.015
_exptl_absorpt_correction_T_max 0.7944
_exptl_absorpt_correction_T_min 0.7136
_exptl_absorpt_correction_type multi-scan
_exptl_absorpt_process_details 'ABSCOR (Higashi, 1995)'
_exptl_crystal_colour pale-yellow
_exptl_crystal_density_diffrn 2.527
_exptl_crystal_density_method 'not measured'
_exptl_crystal_description block
_exptl_crystal_F_000 2628
_exptl_crystal_size_max 0.12
_exptl_crystal_size_mid 0.10
_exptl_crystal_size_min 0.08
_refine_diff_density_max 1.296
_refine_diff_density_min -0.678
_refine_diff_density_rms 0.131
_refine_ls_extinction_method none
_refine_ls_goodness_of_fit_ref 1.073
_refine_ls_hydrogen_treatment constr
_refine_ls_matrix_type full
_refine_ls_number_parameters 272
_refine_ls_number_reflns 3179
_refine_ls_number_restraints 0
_refine_ls_restrained_S_all 1.073
_refine_ls_R_factor_all 0.0536
_refine_ls_R_factor_gt 0.0493
_refine_ls_shift/su_max 0.000
_refine_ls_shift/su_mean 0.000
_refine_ls_structure_factor_coef Fsqd
_refine_ls_weighting_details 'calc w=1/[\s^2^(Fo^2^)+(0.0400P)^2^+25.5439P] where P=(Fo^2^+2Fc^2^)/3'
_refine_ls_weighting_scheme calc
_refine_ls_wR_factor_gt 0.1096
_refine_ls_wR_factor_ref 0.1124
_reflns_number_gt 2897
_reflns_number_total 3179
_reflns_threshold_expression >2sigma(I)
_cod_data_source_file c0cc02112a.txt
_cod_data_source_block p1
_cod_depositor_comments
;
The following automatic conversions were performed:

'_symmetry_cell_setting' value 'Orthorhombic' changed to
'orthorhombic' according to
/usr/data/users/saulius/automatic-downloads/retrospective/RSC/lib/dictionaries/cif_core.dic
dictionary named 'cif_core.dic' version 2.4.2 from 2011-04-26.

Automatic conversion script
Id: cif_fix_values 2281 2013-09-26 08:29:07Z andrius 
;
_cod_original_sg_symbol_H-M Pbcm
_cod_database_code 7112971

loop_
_symmetry_equiv_pos_as_xyz
'x, y, z'
'-x, -y, z+1/2'
'x, -y+1/2, -z'
'-x, y+1/2, -z+1/2'
'-x, -y, -z'
'x, y, -z-1/2'
'-x, y-1/2, z'
'x, -y-1/2, z-1/2'

loop_
_atom_site_label
_atom_site_type_symbol
_atom_site_fract_x
_atom_site_fract_y
_atom_site_fract_z
_atom_site_U_iso_or_equiv
_atom_site_adp_type
_atom_site_occupancy
_atom_site_symmetry_multiplicity
_atom_site_calc_flag
_atom_site_refinement_flags
Ag1 Ag 0.52713(9) 0.42161(6) 0.2500 0.0524(2) Uani 1 2 d S
Ag2 Ag 0.48864(6) 0.38122(5) 0.156510(19) 0.0539(2) Uani 1 1 d .
S1 S 0.4759(2) 0.13938(10) 0.19038(4) 0.0359(4) Uani 1 1 d .
C1 C 0.9305(12) 0.4914(6) 0.2500 0.037(2) Uani 1 2 d S
H1A H 0.8673 0.5486 0.2500 0.045 Uiso 1 2 calc SR
C2 C 1.1235(12) 0.4906(6) 0.2500 0.037(2) Uani 1 2 d S
H2A H 1.1878 0.5475 0.2500 0.045 Uiso 1 2 calc SR
C3 C 1.1216(12) 0.3312(6) 0.2500 0.037(2) Uani 1 2 d S
H3A H 1.1849 0.2740 0.2500 0.044 Uiso 1 2 calc SR
C4 C 0.9288(12) 0.3312(6) 0.2500 0.040(2) Uani 1 2 d S
H4A H 0.8650 0.2741 0.2500 0.048 Uiso 1 2 calc SR
C5 C 0.8927(8) 0.4596(4) 0.15411(18) 0.0373(14) Uani 1 1 d .
H5A H 0.8300 0.5169 0.1551 0.045 Uiso 1 1 calc R
C6 C 1.0863(8) 0.4591(4) 0.15443(18) 0.0356(14) Uani 1 1 d .
H6A H 1.1503 0.5160 0.1557 0.043 Uiso 1 1 calc R
C7 C 1.0848(8) 0.2997(4) 0.15051(17) 0.0326(13) Uani 1 1 d .
H7A H 1.1478 0.2426 0.1488 0.039 Uiso 1 1 calc R
C8 C 0.8912(8) 0.3003(4) 0.15049(18) 0.0348(14) Uani 1 1 d .
H8A H 0.8273 0.2434 0.1491 0.042 Uiso 1 1 calc R
N1 N 0.8324(9) 0.4109(5) 0.2500 0.0344(17) Uani 1 2 d S
N2 N 1.2201(9) 0.4108(5) 0.2500 0.0300(15) Uani 1 2 d S
N3 N 0.7933(6) 0.3802(3) 0.15240(14) 0.0316(11) Uani 1 1 d .
N4 N 1.1829(7) 0.3795(3) 0.15291(14) 0.0326(12) Uani 1 1 d .
O1 O 0.5022(7) 0.1716(3) 0.15189(13) 0.0469(12) Uani 1 1 d .
O2 O 0.5307(9) 0.0439(4) 0.19608(16) 0.0653(16) Uani 1 1 d .
O3 O 0.5761(11) 0.2051(5) 0.21568(16) 0.090(2) Uani 1 1 d .
O4 O 0.2753(8) 0.1474(4) 0.20034(17) 0.0667(15) Uani 1 1 d .
Ag3 Ag 0.99487(6) 0.18130(4) -0.043449(17) 0.04631(19) Uani 1 1 d .
S2 S 1.0132(2) 0.07980(11) 0.06158(4) 0.0319(3) Uani 1 1 d .
O5 O 0.9934(7) 0.1410(3) 0.09372(14) 0.0511(13) Uani 1 1 d .
O6 O 0.9777(9) 0.1280(4) 0.02685(17) 0.0702(17) Uani 1 1 d .
O7 O 1.1887(7) 0.0292(4) 0.06028(16) 0.0635(15) Uani 1 1 d .
O8 O 0.8645(8) 0.0010(4) 0.06547(18) 0.0749(19) Uani 1 1 d .
H8B H 0.7578 0.0274 0.0659 0.090 Uiso 1 1 d R
O1W O 0.5354(7) 0.0327(4) 0.09709(15) 0.0535(13) Uani 1 1 d .
H1WA H 0.5442 0.0876 0.1066 0.064 Uiso 1 1 d R
H1WB H 0.4391 0.0294 0.0830 0.064 Uiso 1 1 d R
N5 N 0.6890(6) 0.1825(3) -0.04512(14) 0.0316(11) Uani 1 1 d .
N6 N 0.3022(7) 0.1863(3) -0.04453(14) 0.0316(11) Uani 1 1 d .
C9 C 0.5910(8) 0.1324(4) -0.02031(17) 0.0316(13) Uani 1 1 d .
H9A H 0.6539 0.0956 -0.0026 0.038 Uiso 1 1 calc R
C10 C 0.3992(8) 0.1338(4) -0.02013(18) 0.0332(13) Uani 1 1 d .
H10A H 0.3351 0.0972 -0.0025 0.040 Uiso 1 1 calc R
C11 C 0.4002(8) 0.2364(4) -0.06908(17) 0.0334(13) Uani 1 1 d .
H11A H 0.3374 0.2734 -0.0867 0.040 Uiso 1 1 calc R
C12 C 0.5922(8) 0.2352(4) -0.06926(17) 0.0334(13) Uani 1 1 d .
H12A H 0.6561 0.2722 -0.0867 0.040 Uiso 1 1 calc R

loop_
_atom_site_aniso_label
_atom_site_aniso_U_11
_atom_site_aniso_U_22
_atom_site_aniso_U_33
_atom_site_aniso_U_23
_atom_site_aniso_U_13
_atom_site_aniso_U_12
Ag1 0.0159(3) 0.0673(5) 0.0739(6) 0.000 0.000 0.0014(3)
Ag2 0.0156(3) 0.0743(4) 0.0716(4) -0.0088(3) 0.0001(2) -0.0003(2)
S1 0.0490(9) 0.0272(7) 0.0314(8) 0.0021(6) -0.0012(7) -0.0034(7)
C1 0.022(4) 0.035(5) 0.055(6) 0.000 0.000 0.012(4)
C2 0.027(4) 0.028(4) 0.057(6) 0.000 0.000 -0.002(4)
C3 0.031(5) 0.030(5) 0.050(6) 0.000 0.000 0.007(4)
C4 0.026(4) 0.028(5) 0.065(6) 0.000 0.000 -0.003(4)
C5 0.027(3) 0.032(3) 0.052(4) -0.004(3) -0.001(3) 0.002(3)
C6 0.026(3) 0.028(3) 0.053(4) -0.005(3) 0.003(3) -0.003(2)
C7 0.026(3) 0.030(3) 0.042(4) -0.003(3) -0.004(3) 0.002(2)
C8 0.030(3) 0.033(3) 0.041(4) -0.005(3) 0.000(3) -0.007(3)
N1 0.021(3) 0.044(4) 0.038(4) 0.000 0.000 -0.002(3)
N2 0.019(3) 0.034(4) 0.038(4) 0.000 0.000 -0.001(3)
N3 0.016(2) 0.042(3) 0.037(3) -0.003(2) 0.003(2) -0.001(2)
N4 0.021(2) 0.039(3) 0.038(3) -0.004(2) 0.000(2) -0.001(2)
O1 0.057(3) 0.047(3) 0.037(2) 0.008(2) -0.003(2) -0.011(2)
O2 0.089(4) 0.045(3) 0.062(3) 0.009(3) -0.006(3) 0.016(3)
O3 0.135(6) 0.087(4) 0.048(3) 0.007(3) -0.004(4) -0.067(4)
O4 0.053(3) 0.063(3) 0.084(4) 0.006(3) 0.013(3) 0.007(3)
Ag3 0.0155(2) 0.0571(4) 0.0663(4) 0.0058(3) 0.0004(2) 0.0011(2)
S2 0.0283(7) 0.0313(7) 0.0362(8) -0.0040(6) 0.0001(6) -0.0013(6)
O5 0.058(3) 0.044(3) 0.051(3) -0.016(2) 0.001(2) -0.003(2)
O6 0.088(5) 0.068(4) 0.055(3) 0.012(3) -0.007(3) 0.010(3)
O7 0.044(3) 0.070(4) 0.076(4) -0.011(3) -0.007(3) 0.024(3)
O8 0.064(4) 0.054(3) 0.107(5) -0.039(3) 0.037(3) -0.029(3)
O1W 0.046(3) 0.050(3) 0.064(3) -0.009(3) -0.001(2) -0.001(2)
N5 0.018(2) 0.033(3) 0.044(3) 0.001(2) 0.000(2) 0.000(2)
N6 0.022(2) 0.028(3) 0.044(3) -0.005(2) 0.000(2) -0.002(2)
C9 0.026(3) 0.028(3) 0.040(3) 0.001(3) -0.003(3) 0.004(2)
C10 0.026(3) 0.032(3) 0.041(3) -0.001(3) 0.004(3) -0.005(2)
C11 0.027(3) 0.036(3) 0.037(3) 0.007(3) -0.001(3) 0.003(3)
C12 0.025(3) 0.035(3) 0.040(3) 0.004(3) 0.005(3) 0.002(3)

loop_
_atom_type_symbol
_atom_type_description
_atom_type_scat_dispersion_real
_atom_type_scat_dispersion_imag
_atom_type_scat_source
C C 0.0033 0.0016 'International Tables Vol C Tables 4.2.6.8 and 6.1.1.4'
H H 0.0000 0.0000 'International Tables Vol C Tables 4.2.6.8 and 6.1.1.4'
Ag Ag -0.8971 1.1015 'International Tables Vol C Tables 4.2.6.8 and 6.1.1.4'
N N 0.0061 0.0033 'International Tables Vol C Tables 4.2.6.8 and 6.1.1.4'
O O 0.0106 0.0060 'International Tables Vol C Tables 4.2.6.8 and 6.1.1.4'
S S 0.1246 0.1234 'International Tables Vol C Tables 4.2.6.8 and 6.1.1.4'

loop_
_geom_angle_atom_site_label_1
_geom_angle_atom_site_label_2
_geom_angle_atom_site_label_3
_geom_angle
_geom_angle_site_symmetry_1
_geom_angle_site_symmetry_3
_geom_angle_publ_flag
N1 Ag1 N2 172.0(3) . 1_455 y
N1 Ag1 O2 101.79(19) . 4_655 y
N2 Ag1 O2 83.61(18) 1_455 4_655 y
N1 Ag1 O2 101.79(19) . 7_665 y
N2 Ag1 O2 83.61(18) 1_455 7_665 y
O2 Ag1 O2 93.6(3) 4_655 7_665 y
N3 Ag2 N4 172.79(18) . 1_455 y
N3 Ag2 O2 95.21(18) . 7_665 y
N4 Ag2 O2 89.36(18) 1_455 7_665 y
O2 S1 O1 113.5(3) . . ?
O2 S1 O3 112.6(4) . . ?
O1 S1 O3 107.7(3) . . ?
O2 S1 O4 107.8(3) . . ?
O1 S1 O4 108.9(3) . . ?
O3 S1 O4 106.1(4) . . ?
N1 C1 C2 121.0(8) . . ?
N1 C1 H1A 119.5 . . ?
C2 C1 H1A 119.5 . . ?
N2 C2 C1 121.8(8) . . ?
N2 C2 H2A 119.1 . . ?
C1 C2 H2A 119.1 . . ?
N2 C3 C4 121.9(8) . . ?
N2 C3 H3A 119.0 . . ?
C4 C3 H3A 119.0 . . ?
N1 C4 C3 121.3(8) . . ?
N1 C4 H4A 119.4 . . ?
C3 C4 H4A 119.4 . . ?
N3 C5 C6 121.9(6) . . ?
N3 C5 H5A 119.1 . . ?
C6 C5 H5A 119.1 . . ?
N4 C6 C5 121.6(6) . . ?
N4 C6 H6A 119.2 . . ?
C5 C6 H6A 119.2 . . ?
N4 C7 C8 121.3(5) . . ?
N4 C7 H7A 119.4 . . ?
C8 C7 H7A 119.4 . . ?
N3 C8 C7 122.0(5) . . ?
N3 C8 H8A 119.0 . . ?
C7 C8 H8A 119.0 . . ?
C4 N1 C1 117.2(7) . . ?
C4 N1 Ag1 125.3(6) . . ?
C1 N1 Ag1 117.5(6) . . ?
C2 N2 C3 116.8(7) . . ?
C2 N2 Ag1 117.3(5) . 1_655 ?
C3 N2 Ag1 125.9(6) . 1_655 ?
C5 N3 C8 116.2(5) . . ?
C5 N3 Ag2 121.5(4) . . ?
C8 N3 Ag2 122.1(4) . . ?
C6 N4 C7 116.9(5) . . ?
C6 N4 Ag2 120.5(4) . 1_655 ?
C7 N4 Ag2 122.5(4) . 1_655 ?
S1 O2 Ag1 133.9(3) . 7_655 ?
S1 O2 Ag2 136.6(3) . 7_655 ?
Ag1 O2 Ag2 78.39(15) 7_655 7_655 ?
N5 Ag3 N6 176.57(19) . 1_655 y
N5 Ag3 O6 88.89(19) . . y
N6 Ag3 O6 94.21(19) 1_655 . y
O6 S2 O5 111.7(3) . . ?
O6 S2 O7 111.5(4) . . ?
O5 S2 O7 114.3(3) . . ?
O6 S2 O8 107.5(4) . . ?
O5 S2 O8 107.5(3) . . ?
O7 S2 O8 103.8(3) . . ?
S2 O6 Ag3 162.2(4) . . ?
S2 O8 H8B 107.3 . . ?
H1WA O1W H1WB 110.0 . . ?
C9 N5 C12 116.7(5) . . ?
C9 N5 Ag3 120.4(4) . . ?
C12 N5 Ag3 122.9(4) . . ?
C11 N6 C10 116.6(5) . . ?
C11 N6 Ag3 124.0(4) . 1_455 ?
C10 N6 Ag3 119.4(4) . 1_455 ?
N5 C9 C10 121.5(6) . . ?
N5 C9 H9A 119.2 . . ?
C10 C9 H9A 119.2 . . ?
N6 C10 C9 121.6(6) . . ?
N6 C10 H10A 119.2 . . ?
C9 C10 H10A 119.2 . . ?
N6 C11 C12 121.8(6) . . ?
N6 C11 H11A 119.1 . . ?
C12 C11 H11A 119.1 . . ?
N5 C12 C11 121.7(6) . . ?
N5 C12 H12A 119.2 . . ?
C11 C12 H12A 119.2 . . ?

loop_
_geom_bond_atom_site_label_1
_geom_bond_atom_site_label_2
_geom_bond_distance
_geom_bond_site_symmetry_2
_geom_bond_publ_flag
Ag1 N1 2.186(7) . y
Ag1 N2 2.198(6) 1_455 y
Ag1 O2 2.607(6) 4_655 y
Ag1 O2 2.607(6) 7_665 ?
Ag1 Ag2 3.3559(11) 6_556 ?
Ag1 Ag2 3.3559(11) . y
Ag2 N3 2.181(5) . y
Ag2 N4 2.187(5) 1_455 y
Ag2 O2 2.702(6) 7_665 y
S1 O2 1.426(5) . y
S1 O1 1.444(5) . y
S1 O3 1.476(6) . y
S1 O4 1.480(6) . y
C1 N1 1.341(11) . ?
C1 C2 1.379(12) . ?
C1 H1A 0.9300 . ?
C2 N2 1.327(11) . ?
C2 H2A 0.9300 . ?
C3 N2 1.331(11) . ?
C3 C4 1.377(13) . ?
C3 H3A 0.9300 . ?
C4 N1 1.325(11) . ?
C4 H4A 0.9300 . ?
C5 N3 1.334(8) . ?
C5 C6 1.383(9) . ?
C5 H5A 0.9300 . ?
C6 N4 1.326(8) . ?
C6 H6A 0.9300 . ?
C7 N4 1.335(8) . ?
C7 C8 1.383(9) . ?
C7 H7A 0.9300 . ?
C8 N3 1.334(8) . ?
C8 H8A 0.9300 . ?
N2 Ag1 2.198(6) 1_655 ?
N4 Ag2 2.187(5) 1_655 ?
O2 Ag1 2.607(6) 7_655 ?
O2 Ag2 2.702(6) 7_655 ?
Ag3 N5 2.186(5) . y
Ag3 N6 2.197(5) 1_655 y
Ag3 O6 2.594(6) . y
S2 O6 1.425(6) . y
S2 O5 1.434(5) . y
S2 O7 1.446(5) . y
S2 O8 1.549(5) . y
O8 H8B 0.8500 . ?
O1W H1WA 0.8500 . ?
O1W H1WB 0.8500 . ?
N5 C9 1.327(8) . ?
N5 C12 1.327(8) . ?
N6 C11 1.321(7) . ?
N6 C10 1.333(8) . ?
N6 Ag3 2.197(5) 1_455 ?
C9 C10 1.370(9) . ?
C9 H9A 0.9300 . ?
C10 H10A 0.9300 . ?
C11 C12 1.371(8) . ?
C11 H11A 0.9300 . ?
C12 H12A 0.9300 . ?

loop_
_geom_hbond_atom_site_label_D
_geom_hbond_atom_site_label_H
_geom_hbond_atom_site_label_A
_geom_hbond_distance_DH
_geom_hbond_distance_HA
_geom_hbond_distance_DA
_geom_hbond_angle_DHA
_geom_hbond_site_symmetry_A
O8 H8B O1W 0.85 1.93 2.641(7) 139.9 .
O1W H1WA O1 0.85 2.02 2.770(7) 147.5 .
O1W H1WB O7 0.85 1.96 2.796(7) 167.8 1_455
